data_7006593
loop_
_publ_author_name
'Pugh, David'
'Wright, Joseph A.'
'Freeman, Sandra'
'Danopoulos, Andreas A.'

_publ_section_title
;
 'Pincer' dicarbene complexes of some early transition metals and
 uranium.
;
_journal_issue 6
_journal_name_full 'Dalton transactions (Cambridge, England : 2003)'
_journal_page_first 775
_journal_page_last 782
_journal_paper_doi 10.1039/b512133g
_journal_year 2006
_chemical_formula_moiety 'C39 H49 Br2 N5 O V'
_chemical_formula_sum 'C39 H49 Br2 N5 O V'
_chemical_formula_weight 814.59
_chemical_name_systematic
;
?
;
_space_group_IT_number 14
_symmetry_cell_setting monoclinic
_symmetry_space_group_name_Hall '-P 2ybc'
_symmetry_space_group_name_H-M 'P 1 21/c 1'
_atom_sites_solution_hydrogens geom
_atom_sites_solution_primary direct
_atom_sites_solution_secondary difmap
_audit_conform_dict_location ftp://ftp.iucr.org/pub/cif_core.dic
_audit_conform_dict_name cif_core.dic
_audit_conform_dict_version 2.2
_audit_creation_date 2004-10-14T10:30:57-00:00
_audit_creation_method 'WinGX routine CIF_UPDATE'
_cell_angle_alpha 90
_cell_angle_beta 102.828(7)
_cell_angle_gamma 90
_cell_formula_units_Z 4
_cell_length_a 15.6919(15)
_cell_length_b 14.6332(15)
_cell_length_c 17.1157(12)
_cell_measurement_reflns_used 8854
_cell_measurement_temperature 120(2)
_cell_measurement_theta_max 27.48
_cell_measurement_theta_min 2.91
_cell_volume 3832.1(6)
_computing_cell_refinement 'DENZO (Otwinowski & Minor, 1997) & COLLECT (Hooft, R.W.W., 1998)'
_computing_data_collection 'COLLECT (Hooft, R.W.W., 1998)'
_computing_data_reduction 'DENZO (Otwinowski & Minor, 1997) & COLLECT (Hooft, R.W.W., 1998)'
_computing_molecular_graphics 'ORTEP-3 (Farrugia, 1997)'
_computing_publication_material
;
PLATON (Spek, 2003)
ENCIFER (Allen, 2004)
;
_computing_structure_refinement 'SHELXL-97 (Sheldrick, 1997)'
_computing_structure_solution 'SIR-92 (Altomare, 1992)'
_diffrn_ambient_temperature 120(2)
_diffrn_measured_fraction_theta_full 0.985
_diffrn_measured_fraction_theta_max 0.985
_diffrn_measurement_device_type 'Bruker-Nonius 95mm CCD camera on \k-goniostat'
_diffrn_measurement_method '\f & \w scans'
_diffrn_radiation_monochromator '10cm confocal mirrors'
_diffrn_radiation_type MoK\a
_diffrn_radiation_wavelength 0.71073
_diffrn_reflns_av_R_equivalents 0.0883
_diffrn_reflns_av_unetI/netI 0.1035
_diffrn_reflns_limit_h_max 20
_diffrn_reflns_limit_h_min -20
_diffrn_reflns_limit_k_max 19
_diffrn_reflns_limit_k_min -18
_diffrn_reflns_limit_l_max 20
_diffrn_reflns_limit_l_min -22
_diffrn_reflns_number 36118
_diffrn_reflns_theta_full 27.64
_diffrn_reflns_theta_max 27.64
_diffrn_reflns_theta_min 3
_diffrn_standards_number 0
_exptl_absorpt_coefficient_mu 2.381
_exptl_absorpt_correction_type multi-scan
_exptl_absorpt_process_details 'SADABS V2.10 (Sheldrick, G.M., 2003)'
_exptl_crystal_colour 'dark green'
_exptl_crystal_density_diffrn 1.412
_exptl_crystal_density_method 'not measured'
_exptl_crystal_description plate
_exptl_crystal_F_000 1676
_exptl_crystal_size_max 0.2
_exptl_crystal_size_mid 0.1
_exptl_crystal_size_min 0.02
_refine_diff_density_max 0.772
_refine_diff_density_min -0.988
_refine_diff_density_rms 0.117
_refine_ls_extinction_method none
_refine_ls_goodness_of_fit_ref 1.019
_refine_ls_hydrogen_treatment constr
_refine_ls_matrix_type full
_refine_ls_number_parameters 445
_refine_ls_number_reflns 8801
_refine_ls_number_restraints 4
_refine_ls_restrained_S_all 1.018
_refine_ls_R_factor_all 0.1398
_refine_ls_R_factor_gt 0.0755
_refine_ls_shift/su_max 0.001
_refine_ls_shift/su_mean 0
_refine_ls_structure_factor_coef Fsqd
_refine_ls_weighting_details 'calc w=1/[\s^2^(Fo^2^)+(0.0650P)^2^+14.5625P] where P=(Fo^2^+2Fc^2^)/3'
_refine_ls_weighting_scheme calc
_refine_ls_wR_factor_gt 0.1573
_refine_ls_wR_factor_ref 0.1831
_reflns_number_gt 5321
_reflns_number_total 8801
_reflns_threshold_expression >2sigma(I)
_cod_data_source_file b512133g.txt
_cod_data_source_block 1b
_cod_original_sg_symbol_H-M 'P 21/c'
_cod_database_code 7006593

loop_
_symmetry_equiv_pos_as_xyz
'x, y, z'
'-x, y+1/2, -z+1/2'
'-x, -y, -z'
'x, -y-1/2, z-1/2'

loop_
_atom_site_label
_atom_site_type_symbol
_atom_site_fract_x
_atom_site_fract_y
_atom_site_fract_z
_atom_site_U_iso_or_equiv
_atom_site_adp_type
_atom_site_occupancy
_atom_site_symmetry_multiplicity
_atom_site_calc_flag
_atom_site_refinement_flags
_atom_site_disorder_assembly
_atom_site_disorder_group
C1A C 0.3674(4) 0.4140(4) 0.3455(4) 0.0424(17) Uani 0.31(4) 1 d PD A 1
H1A1 H 0.3994 0.3748 0.3145 0.051 Uiso 0.31(4) 1 calc PR A 1
H1A2 H 0.3305 0.3747 0.3715 0.051 Uiso 0.31(4) 1 calc PR A 1
C2A C 0.430(3) 0.4679(17) 0.4068(18) 0.062(5) Uani 0.31(4) 1 d PD A 1
H2A1 H 0.4878 0.4373 0.4208 0.075 Uiso 0.31(4) 1 calc PR A 1
H2A2 H 0.4078 0.4755 0.4562 0.075 Uiso 0.31(4) 1 calc PR A 1
C3A C 0.4371(6) 0.5584(5) 0.3679(5) 0.072(3) Uani 0.31(4) 1 d PD A 1
H3A1 H 0.4366 0.6086 0.4066 0.086 Uiso 0.31(4) 1 calc PR A 1
H3A2 H 0.4923 0.5619 0.349 0.086 Uiso 0.31(4) 1 calc PR A 1
C1B C 0.3674(4) 0.4140(4) 0.3455(4) 0.0424(17) Uani 0.69(4) 1 d PD A 2
H1B1 H 0.3754 0.3585 0.3148 0.051 Uiso 0.69(4) 1 calc PR A 2
H1B2 H 0.339 0.3963 0.3894 0.051 Uiso 0.69(4) 1 calc PR A 2
C2B C 0.4550(10) 0.4586(8) 0.3793(14) 0.062(5) Uani 0.69(4) 1 d PD A 2
H2B1 H 0.4759 0.4437 0.4368 0.075 Uiso 0.69(4) 1 calc PR A 2
H2B2 H 0.4993 0.4385 0.3499 0.075 Uiso 0.69(4) 1 calc PR A 2
C3B C 0.4371(6) 0.5584(5) 0.3679(5) 0.072(3) Uani 0.69(4) 1 d PD A 2
H3B1 H 0.4885 0.5904 0.3562 0.086 Uiso 0.69(4) 1 calc PR A 2
H3B2 H 0.4235 0.5855 0.4167 0.086 Uiso 0.69(4) 1 calc PR A 2
C4 C 0.3604(4) 0.5667(4) 0.2987(4) 0.0372(15) Uani 1 1 d . . .
H4A H 0.322 0.6174 0.3077 0.045 Uiso 1 1 calc R A 1
H4B H 0.3802 0.5787 0.2486 0.045 Uiso 1 1 calc R A 1
C5 C 0.0155(4) 0.4542(4) 0.1090(4) 0.0344(15) Uani 1 1 d . . .
C6 C 0.1031(4) 0.5468(4) 0.2137(4) 0.0300(14) Uani 1 1 d . A .
C7 C -0.0039(5) 0.6431(5) 0.2320(5) 0.0472(19) Uani 1 1 d . . .
H7 H -0.0316 0.6919 0.2533 0.057 Uiso 1 1 calc R . .
C8 C -0.0423(4) 0.5851(5) 0.1767(5) 0.0458(19) Uani 1 1 d . . .
H8 H -0.1023 0.5841 0.1501 0.055 Uiso 1 1 calc R . .
C9 C 0.1457(4) 0.6765(4) 0.3094(4) 0.0353(15) Uani 1 1 d . . .
C10 C 0.1672(4) 0.7608(4) 0.2833(4) 0.0317(14) Uani 1 1 d . . .
C11 C 0.2226(4) 0.8165(5) 0.3382(4) 0.0378(16) Uani 1 1 d . . .
H11 H 0.2383 0.8748 0.3214 0.045 Uiso 1 1 calc R . .
C12 C 0.2550(5) 0.7895(5) 0.4154(4) 0.0484(19) Uani 1 1 d . . .
H12 H 0.2917 0.8292 0.452 0.058 Uiso 1 1 calc R . .
C13 C 0.2346(5) 0.7061(5) 0.4395(4) 0.053(2) Uani 1 1 d . . .
H13 H 0.2594 0.6873 0.4928 0.064 Uiso 1 1 calc R . .
C14 C 0.1784(6) 0.6462(5) 0.3890(4) 0.051(2) Uani 1 1 d . . .
C15 C 0.1507(8) 0.5564(5) 0.4161(5) 0.082(4) Uani 1 1 d . . .
H15 H 0.1443 0.5132 0.3699 0.098 Uiso 1 1 calc R . .
C16A C 0.0635(8) 0.5648(7) 0.4360(6) 0.110(5) Uani 1 1 d . . .
H16A H 0.0649 0.6144 0.4747 0.165 Uiso 1 1 calc R . .
H16B H 0.0488 0.5073 0.4592 0.165 Uiso 1 1 calc R . .
H16C H 0.0194 0.5783 0.3872 0.165 Uiso 1 1 calc R . .
C17 C 0.2170(10) 0.5146(6) 0.4859(5) 0.129(6) Uani 1 1 d . . .
H17A H 0.272 0.5031 0.4695 0.193 Uiso 1 1 calc R . .
H17B H 0.194 0.4569 0.5018 0.193 Uiso 1 1 calc R . .
H17C H 0.2275 0.557 0.5314 0.193 Uiso 1 1 calc R . .
C18 C 0.1352(4) 0.7928(4) 0.1974(4) 0.0348(15) Uani 1 1 d . . .
H18 H 0.0924 0.7466 0.1687 0.042 Uiso 1 1 calc R . .
C19 C 0.2120(4) 0.7968(5) 0.1558(4) 0.0412(16) Uani 1 1 d . . .
H19A H 0.2525 0.8451 0.1802 0.062 Uiso 1 1 calc R . .
H19B H 0.1901 0.81 0.0987 0.062 Uiso 1 1 calc R . .
H19C H 0.2425 0.7379 0.1618 0.062 Uiso 1 1 calc R . .
C20 C 0.0886(4) 0.8852(5) 0.1924(4) 0.0455(18) Uani 1 1 d . . .
H20A H 0.0378 0.8802 0.2168 0.068 Uiso 1 1 calc R . .
H20B H 0.0692 0.9033 0.1362 0.068 Uiso 1 1 calc R . .
H20C H 0.1289 0.9313 0.2213 0.068 Uiso 1 1 calc R . .
C21 C -0.0610(4) 0.4316(5) 0.0550(5) 0.0433(18) Uani 1 1 d . . .
H21 H -0.1142 0.4627 0.0549 0.052 Uiso 1 1 calc R . .
C22 C -0.0574(4) 0.3627(5) 0.0015(4) 0.0457(19) Uani 1 1 d . . .
H22 H -0.109 0.3463 -0.0366 0.055 Uiso 1 1 calc R . .
C23 C 0.0196(4) 0.3163(4) 0.0016(4) 0.0437(17) Uani 1 1 d . . .
H23 H 0.0222 0.2682 -0.0351 0.052 Uiso 1 1 calc R . .
C24 C 0.0930(4) 0.3445(4) 0.0586(4) 0.0305(14) Uani 1 1 d . . .
C25 C 0.2407(3) 0.3240(4) 0.1345(3) 0.0230(12) Uani 1 1 d . A .
C26 C 0.2838(4) 0.2159(4) 0.0553(3) 0.0308(14) Uani 1 1 d . . .
H26 H 0.32 0.1729 0.0366 0.037 Uiso 1 1 calc R . .
C27 C 0.2024(4) 0.2382(4) 0.0195(4) 0.0323(14) Uani 1 1 d . . .
H27 H 0.1692 0.2145 -0.0296 0.039 Uiso 1 1 calc R . .
C28 C 0.3878(4) 0.2573(3) 0.1837(3) 0.0220(12) Uani 1 1 d . . .
C29 C 0.4609(4) 0.3011(4) 0.1697(3) 0.0272(13) Uani 1 1 d . . .
C30 C 0.5397(4) 0.2877(4) 0.2267(4) 0.0332(14) Uani 1 1 d . . .
H30 H 0.5917 0.3164 0.2194 0.04 Uiso 1 1 calc R . .
C31 C 0.5422(4) 0.2337(4) 0.2924(4) 0.0318(14) Uani 1 1 d . . .
H31 H 0.5956 0.2266 0.3309 0.038 Uiso 1 1 calc R . .
C32 C 0.4683(4) 0.1896(4) 0.3034(3) 0.0301(14) Uani 1 1 d . . .
H32 H 0.4718 0.1516 0.349 0.036 Uiso 1 1 calc R . .
C33 C 0.3886(4) 0.1996(4) 0.2492(3) 0.0280(13) Uani 1 1 d . . .
C34 C 0.3078(4) 0.1499(5) 0.2606(4) 0.0438(18) Uani 1 1 d . . .
H34 H 0.256 0.1882 0.2362 0.053 Uiso 1 1 calc R . .
C35 C 0.3058(5) 0.1340(5) 0.3479(5) 0.056(2) Uani 1 1 d . . .
H35A H 0.3541 0.0937 0.3727 0.084 Uiso 1 1 calc R . .
H35B H 0.2501 0.1056 0.3512 0.084 Uiso 1 1 calc R . .
H35C H 0.3118 0.1927 0.3763 0.084 Uiso 1 1 calc R . .
C36 C 0.2992(6) 0.0592(5) 0.2153(5) 0.070(3) Uani 1 1 d . . .
H36A H 0.295 0.0709 0.1582 0.105 Uiso 1 1 calc R . .
H36B H 0.2466 0.0272 0.2223 0.105 Uiso 1 1 calc R . .
H36C H 0.3507 0.0212 0.2363 0.105 Uiso 1 1 calc R . .
C37 C 0.4585(4) 0.3593(4) 0.0965(3) 0.0317(14) Uani 1 1 d . . .
H37 H 0.3959 0.3726 0.0713 0.038 Uiso 1 1 calc R . .
C38 C 0.4974(5) 0.3065(5) 0.0361(4) 0.0467(18) Uani 1 1 d . . .
H38A H 0.5559 0.2848 0.0621 0.07 Uiso 1 1 calc R . .
H38B H 0.5014 0.3466 -0.0088 0.07 Uiso 1 1 calc R . .
H38C H 0.4599 0.2541 0.0162 0.07 Uiso 1 1 calc R . .
C39 C 0.5054(5) 0.4498(5) 0.1169(4) 0.0477(18) Uani 1 1 d . . .
H39A H 0.4874 0.4774 0.1629 0.072 Uiso 1 1 calc R . .
H39B H 0.4903 0.491 0.0707 0.072 Uiso 1 1 calc R . .
H39C H 0.5686 0.4395 0.1302 0.072 Uiso 1 1 calc R . .
Br1 Br 0.26676(4) 0.53996(4) 0.09635(4) 0.03691(19) Uani 1 1 d . A .
Br2 Br 0.15079(5) 0.33707(4) 0.30024(4) 0.0417(2) Uani 1 1 d . A .
N1 N 0.0914(3) 0.4105(3) 0.1107(3) 0.0260(11) Uani 1 1 d . A .
N2 N 0.0230(3) 0.5249(3) 0.1649(3) 0.0350(13) Uani 1 1 d . . .
N3 N 0.0835(3) 0.6210(3) 0.2537(3) 0.0371(13) Uani 1 1 d . . .
N4 N 0.1754(3) 0.3031(3) 0.0680(3) 0.0261(11) Uani 1 1 d . . .
N5 N 0.3062(3) 0.2678(3) 0.1259(3) 0.0223(10) Uani 1 1 d . . .
O1 O 0.3141(3) 0.4801(3) 0.2934(2) 0.0302(9) Uani 1 1 d . A .
V1 V 0.20312(6) 0.44408(6) 0.19903(6) 0.0239(2) Uani 1 1 d . . .

loop_
_atom_site_aniso_label
_atom_site_aniso_U_11
_atom_site_aniso_U_22
_atom_site_aniso_U_33
_atom_site_aniso_U_23
_atom_site_aniso_U_13
_atom_site_aniso_U_12
C1A 0.042(4) 0.031(4) 0.045(4) 0.006(3) -0.011(3) 0.006(3)
C2A 0.058(9) 0.049(6) 0.063(11) -0.009(6) -0.023(7) 0.004(6)
C3A 0.071(6) 0.045(5) 0.081(6) 0.010(4) -0.020(5) -0.025(4)
C1B 0.042(4) 0.031(4) 0.045(4) 0.006(3) -0.011(3) 0.006(3)
C2B 0.058(9) 0.049(6) 0.063(11) -0.009(6) -0.023(7) 0.004(6)
C3B 0.071(6) 0.045(5) 0.081(6) 0.010(4) -0.020(5) -0.025(4)
C4 0.045(4) 0.017(3) 0.045(4) 0.003(3) 0.002(3) -0.002(3)
C5 0.020(3) 0.027(3) 0.056(4) 0.024(3) 0.007(3) -0.001(3)
C6 0.039(4) 0.016(3) 0.041(4) 0.009(3) 0.020(3) -0.003(3)
C7 0.040(4) 0.029(4) 0.086(6) 0.012(4) 0.041(4) 0.002(3)
C8 0.028(4) 0.034(4) 0.083(6) 0.024(4) 0.030(4) 0.007(3)
C9 0.039(4) 0.022(3) 0.053(4) 0.004(3) 0.029(3) 0.009(3)
C10 0.027(3) 0.030(3) 0.041(4) 0.007(3) 0.014(3) 0.009(3)
C11 0.031(4) 0.042(4) 0.044(4) 0.006(3) 0.017(3) 0.003(3)
C12 0.061(5) 0.049(5) 0.039(4) -0.006(3) 0.020(4) 0.017(4)
C13 0.081(6) 0.053(5) 0.033(4) -0.004(4) 0.027(4) 0.021(4)
C14 0.087(6) 0.031(4) 0.046(4) 0.012(3) 0.038(4) 0.024(4)
C15 0.193(12) 0.023(4) 0.044(5) 0.001(3) 0.060(6) -0.002(5)
C16A 0.171(12) 0.101(8) 0.073(7) -0.018(6) 0.060(7) -0.103(8)
C17 0.306(19) 0.037(5) 0.057(6) 0.022(4) 0.069(9) 0.062(8)
C18 0.034(4) 0.023(3) 0.047(4) 0.010(3) 0.008(3) -0.003(3)
C19 0.047(4) 0.039(4) 0.041(4) 0.011(3) 0.016(3) 0.005(3)
C20 0.034(4) 0.041(4) 0.064(5) 0.018(3) 0.015(3) 0.010(3)
C21 0.019(3) 0.032(4) 0.077(5) 0.025(4) 0.005(3) 0.001(3)
C22 0.020(3) 0.039(4) 0.065(5) 0.022(4) -0.018(3) -0.009(3)
C23 0.041(4) 0.027(3) 0.053(4) 0.008(3) -0.011(3) -0.006(3)
C24 0.024(3) 0.021(3) 0.040(4) 0.011(3) -0.007(3) -0.005(2)
C25 0.019(3) 0.018(3) 0.030(3) 0.002(2) -0.001(2) -0.004(2)
C26 0.039(4) 0.023(3) 0.030(3) -0.007(2) 0.007(3) -0.005(3)
C27 0.033(4) 0.025(3) 0.033(3) -0.003(3) -0.004(3) -0.010(3)
C28 0.028(3) 0.014(3) 0.024(3) -0.002(2) 0.004(2) 0.004(2)
C29 0.030(3) 0.020(3) 0.032(3) 0.000(2) 0.009(3) 0.001(2)
C30 0.026(3) 0.033(3) 0.042(4) -0.001(3) 0.008(3) -0.004(3)
C31 0.022(3) 0.035(3) 0.034(3) 0.002(3) -0.004(3) 0.005(3)
C32 0.034(4) 0.028(3) 0.028(3) 0.005(2) 0.006(3) 0.009(3)
C33 0.027(3) 0.019(3) 0.038(3) 0.002(2) 0.008(3) 0.001(2)
C34 0.023(3) 0.047(4) 0.059(5) 0.027(3) 0.003(3) 0.002(3)
C35 0.040(4) 0.056(5) 0.078(6) 0.036(4) 0.028(4) 0.018(4)
C36 0.079(6) 0.054(5) 0.067(5) 0.020(4) -0.006(5) -0.038(5)
C37 0.032(3) 0.036(4) 0.026(3) 0.006(3) 0.004(3) -0.007(3)
C38 0.062(5) 0.049(4) 0.030(4) 0.005(3) 0.013(3) -0.004(4)
C39 0.059(5) 0.039(4) 0.043(4) 0.009(3) 0.009(4) -0.013(4)
Br1 0.0338(4) 0.0326(4) 0.0421(4) 0.0098(3) 0.0035(3) 0.0000(3)
Br2 0.0452(4) 0.0276(3) 0.0550(4) 0.0056(3) 0.0170(3) -0.0025(3)
N1 0.017(2) 0.019(2) 0.039(3) 0.011(2) 0.000(2) -0.0026(19)
N2 0.028(3) 0.018(3) 0.063(4) 0.016(2) 0.019(3) 0.002(2)
N3 0.034(3) 0.025(3) 0.062(4) 0.014(3) 0.032(3) 0.006(2)
N4 0.024(3) 0.020(2) 0.028(3) -0.001(2) -0.007(2) -0.005(2)
N5 0.023(3) 0.016(2) 0.026(2) -0.0018(18) 0.002(2) -0.0034(19)
O1 0.033(2) 0.023(2) 0.032(2) 0.0054(17) 0.0010(18) -0.0021(17)
V1 0.0225(5) 0.0170(5) 0.0307(5) 0.0044(4) 0.0028(4) 0.0003(4)

loop_
_atom_type_symbol
_atom_type_description
_atom_type_scat_dispersion_real
_atom_type_scat_dispersion_imag
_atom_type_scat_source
C C 0.0033 0.0016 'International Tables Vol C Tables 4.2.6.8 and 6.1.1.4'
H H 0 0 'International Tables Vol C Tables 4.2.6.8 and 6.1.1.4'
Br Br -0.2901 2.4595 'International Tables Vol C Tables 4.2.6.8 and 6.1.1.4'
N N 0.0061 0.0033 'International Tables Vol C Tables 4.2.6.8 and 6.1.1.4'
O O 0.0106 0.006 'International Tables Vol C Tables 4.2.6.8 and 6.1.1.4'
V V 0.3005 0.5294 'International Tables Vol C Tables 4.2.6.8 and 6.1.1.4'

loop_
_geom_angle_atom_site_label_1
_geom_angle_atom_site_label_2
_geom_angle_atom_site_label_3
_geom_angle
_geom_angle_site_symmetry_1
_geom_angle_site_symmetry_3
_geom_angle_publ_flag
O1 C1A C2A 106.3(12) . . ?
O1 C1A H1A1 110.5 . . ?
C2A C1A H1A1 110.5 . . ?
O1 C1A H1A2 110.5 . . ?
C2A C1A H1A2 110.5 . . ?
H1A1 C1A H1A2 108.7 . . ?
C1A C2A C3A 104.8(14) . . ?
C1A C2A H2A1 110.8 . . ?
C3A C2A H2A1 110.8 . . ?
C1A C2A H2A2 110.8 . . ?
C3A C2A H2A2 110.8 . . ?
H2A1 C2A H2A2 108.9 . . ?
C4 C3A C2A 107.4(11) . . ?
C4 C3A H3A1 110.2 . . ?
C2A C3A H3A1 110.2 . . ?
C4 C3A H3A2 110.2 . . ?
C2A C3A H3A2 110.2 . . ?
H3A1 C3A H3A2 108.5 . . ?
H2B1 C2B H2B2 109 . . ?
O1 C4 C3A 106.4(5) . . ?
O1 C4 H4A 110.4 . . ?
C3A C4 H4A 110.4 . . ?
O1 C4 H4B 110.4 . . ?
C3A C4 H4B 110.4 . . ?
H4A C4 H4B 108.6 . . ?
N1 C5 C21 122.2(6) . . ?
N1 C5 N2 113.4(5) . . ?
C21 C5 N2 124.3(6) . . ?
N3 C6 N2 102.3(5) . . ?
N3 C6 V1 147.4(5) . . ?
N2 C6 V1 110.2(4) . . ?
C8 C7 N3 108.2(6) . . ?
C8 C7 H7 125.9 . . ?
N3 C7 H7 125.9 . . ?
C7 C8 N2 106.1(6) . . ?
C7 C8 H8 127 . . ?
N2 C8 H8 127 . . ?
C10 C9 C14 122.0(7) . . ?
C10 C9 N3 117.7(6) . . ?
C14 C9 N3 120.2(6) . . ?
C9 C10 C11 117.8(6) . . ?
C9 C10 C18 122.5(6) . . ?
C11 C10 C18 119.7(5) . . ?
C12 C11 C10 121.7(7) . . ?
C12 C11 H11 119.1 . . ?
C10 C11 H11 119.1 . . ?
C13 C12 C11 119.7(7) . . ?
C13 C12 H12 120.1 . . ?
C11 C12 H12 120.1 . . ?
C12 C13 C14 122.5(7) . . ?
C12 C13 H13 118.7 . . ?
C14 C13 H13 118.7 . . ?
C13 C14 C9 116.2(6) . . ?
C13 C14 C15 123.3(7) . . ?
C9 C14 C15 120.5(8) . . ?
C16A C15 C14 110.2(7) . . ?
C16A C15 C17 110.8(8) . . ?
C14 C15 C17 113.7(10) . . ?
C16A C15 H15 107.3 . . ?
C14 C15 H15 107.3 . . ?
C17 C15 H15 107.3 . . ?
C15 C16A H16A 109.5 . . ?
C15 C16A H16B 109.5 . . ?
H16A C16A H16B 109.5 . . ?
C15 C16A H16C 109.5 . . ?
H16A C16A H16C 109.5 . . ?
H16B C16A H16C 109.5 . . ?
C15 C17 H17A 109.5 . . ?
C15 C17 H17B 109.5 . . ?
H17A C17 H17B 109.5 . . ?
C15 C17 H17C 109.5 . . ?
H17A C17 H17C 109.5 . . ?
H17B C17 H17C 109.5 . . ?
C10 C18 C19 109.7(5) . . ?
C10 C18 C20 112.1(5) . . ?
C19 C18 C20 110.8(5) . . ?
C10 C18 H18 108 . . ?
C19 C18 H18 108 . . ?
C20 C18 H18 108 . . ?
C18 C19 H19A 109.5 . . ?
C18 C19 H19B 109.5 . . ?
H19A C19 H19B 109.5 . . ?
C18 C19 H19C 109.5 . . ?
H19A C19 H19C 109.5 . . ?
H19B C19 H19C 109.5 . . ?
C18 C20 H20A 109.5 . . ?
C18 C20 H20B 109.5 . . ?
H20A C20 H20B 109.5 . . ?
C18 C20 H20C 109.5 . . ?
H20A C20 H20C 109.5 . . ?
H20B C20 H20C 109.5 . . ?
C22 C21 C5 117.6(6) . . ?
C22 C21 H21 121.2 . . ?
C5 C21 H21 121.2 . . ?
C21 C22 C23 121.7(6) . . ?
C21 C22 H22 119.2 . . ?
C23 C22 H22 119.2 . . ?
C22 C23 C24 116.1(7) . . ?
C22 C23 H23 121.9 . . ?
C24 C23 H23 121.9 . . ?
N1 C24 C23 123.5(6) . . ?
N1 C24 N4 113.2(5) . . ?
C23 C24 N4 123.3(6) . . ?
N5 C25 N4 102.6(5) . . ?
N5 C25 V1 145.9(4) . . ?
N4 C25 V1 110.6(4) . . ?
C27 C26 N5 107.2(5) . . ?
C27 C26 H26 126.4 . . ?
N5 C26 H26 126.4 . . ?
C26 C27 N4 106.4(5) . . ?
C26 C27 H27 126.8 . . ?
N4 C27 H27 126.8 . . ?
C29 C28 C33 124.0(5) . . ?
C29 C28 N5 118.5(5) . . ?
C33 C28 N5 117.5(5) . . ?
C28 C29 C30 116.8(5) . . ?
C28 C29 C37 122.5(5) . . ?
C30 C29 C37 120.7(5) . . ?
C31 C30 C29 120.6(6) . . ?
C31 C30 H30 119.7 . . ?
C29 C30 H30 119.7 . . ?
C30 C31 C32 120.8(6) . . ?
C30 C31 H31 119.6 . . ?
C32 C31 H31 119.6 . . ?
C31 C32 C33 121.4(5) . . ?
C31 C32 H32 119.3 . . ?
C33 C32 H32 119.3 . . ?
C32 C33 C28 116.3(5) . . ?
C32 C33 C34 121.3(5) . . ?
C28 C33 C34 122.3(5) . . ?
C33 C34 C35 113.7(6) . . ?
C33 C34 C36 109.5(6) . . ?
C35 C34 C36 110.4(6) . . ?
C33 C34 H34 107.7 . . ?
C35 C34 H34 107.7 . . ?
C36 C34 H34 107.7 . . ?
C34 C35 H35A 109.5 . . ?
C34 C35 H35B 109.5 . . ?
H35A C35 H35B 109.5 . . ?
C34 C35 H35C 109.5 . . ?
H35A C35 H35C 109.5 . . ?
H35B C35 H35C 109.5 . . ?
C34 C36 H36A 109.5 . . ?
C34 C36 H36B 109.5 . . ?
H36A C36 H36B 109.5 . . ?
C34 C36 H36C 109.5 . . ?
H36A C36 H36C 109.5 . . ?
H36B C36 H36C 109.5 . . ?
C29 C37 C39 112.4(5) . . ?
C29 C37 C38 109.7(5) . . ?
C39 C37 C38 110.6(5) . . ?
C29 C37 H37 108 . . ?
C39 C37 H37 108 . . ?
C38 C37 H37 108 . . ?
C37 C38 H38A 109.5 . . ?
C37 C38 H38B 109.5 . . ?
H38A C38 H38B 109.5 . . ?
C37 C38 H38C 109.5 . . ?
H38A C38 H38C 109.5 . . ?
H38B C38 H38C 109.5 . . ?
C37 C39 H39A 109.5 . . ?
C37 C39 H39B 109.5 . . ?
H39A C39 H39B 109.5 . . ?
C37 C39 H39C 109.5 . . ?
H39A C39 H39C 109.5 . . ?
H39B C39 H39C 109.5 . . ?
C24 N1 C5 118.9(5) . . ?
C24 N1 V1 121.2(4) . . ?
C5 N1 V1 119.8(4) . . ?
C6 N2 C5 120.8(5) . . ?
C6 N2 C8 111.4(6) . . ?
C5 N2 C8 127.7(6) . . ?
C6 N3 C7 112.1(6) . . ?
C6 N3 C9 125.9(5) . . ?
C7 N3 C9 122.0(5) . . ?
C25 N4 C27 111.9(5) . . ?
C25 N4 C24 119.6(5) . . ?
C27 N4 C24 128.5(5) . . ?
C25 N5 C26 111.8(5) . . ?
C25 N5 C28 124.8(4) . . ?
C26 N5 C28 123.2(5) . . ?
C1A O1 C4 109.3(4) . . ?
C1A O1 V1 123.8(3) . . ?
C4 O1 V1 124.6(3) . . ?
N1 V1 O1 177.41(18) . . ?
N1 V1 C25 74.28(19) . . ?
O1 V1 C25 107.79(18) . . ?
N1 V1 C6 75.1(2) . . ?
O1 V1 C6 102.8(2) . . ?
C25 V1 C6 149.4(2) . . ?
N1 V1 Br2 90.13(12) . . ?
O1 V1 Br2 88.31(11) . . ?
C25 V1 Br2 90.74(14) . . ?
C6 V1 Br2 89.83(14) . . ?
N1 V1 Br1 91.37(12) . . ?
O1 V1 Br1 90.38(11) . . ?
C25 V1 Br1 84.67(14) . . ?
C6 V1 Br1 95.57(14) . . ?
Br2 V1 Br1 174.60(5) . . ?

loop_
_geom_bond_atom_site_label_1
_geom_bond_atom_site_label_2
_geom_bond_distance
_geom_bond_site_symmetry_2
_geom_bond_publ_flag
C1A O1 1.448(7) . ?
C1A C2A 1.495(18) . ?
C1A H1A1 0.99 . ?
C1A H1A2 0.99 . ?
C2A C3A 1.497(19) . ?
C2A H2A1 0.99 . ?
C2A H2A2 0.99 . ?
C3A C4 1.494(10) . ?
C3A H3A1 0.99 . ?
C3A H3A2 0.99 . ?
C2B H2B1 0.99 . ?
C2B H2B2 0.99 . ?
C4 O1 1.453(7) . ?
C4 H4A 0.99 . ?
C4 H4B 0.99 . ?
C5 N1 1.347(7) . ?
C5 C21 1.383(9) . ?
C5 N2 1.396(8) . ?
C6 N3 1.355(8) . ?
C6 N2 1.383(8) . ?
C6 V1 2.227(6) . ?
C7 C8 1.314(10) . ?
C7 N3 1.378(8) . ?
C7 H7 0.95 . ?
C8 N2 1.399(8) . ?
C8 H8 0.95 . ?
C9 C10 1.378(8) . ?
C9 C14 1.418(9) . ?
C9 N3 1.452(8) . ?
C10 C11 1.394(9) . ?
C10 C18 1.518(8) . ?
C11 C12 1.365(9) . ?
C11 H11 0.95 . ?
C12 C13 1.349(10) . ?
C12 H12 0.95 . ?
C13 C14 1.397(11) . ?
C13 H13 0.95 . ?
C14 C15 1.489(10) . ?
C15 C16A 1.487(15) . ?
C15 C17 1.528(14) . ?
C15 H15 1 . ?
C16A H16A 0.98 . ?
C16A H16B 0.98 . ?
C16A H16C 0.98 . ?
C17 H17A 0.98 . ?
C17 H17B 0.98 . ?
C17 H17C 0.98 . ?
C18 C19 1.531(8) . ?
C18 C20 1.532(9) . ?
C18 H18 1 . ?
C19 H19A 0.98 . ?
C19 H19B 0.98 . ?
C19 H19C 0.98 . ?
C20 H20A 0.98 . ?
C20 H20B 0.98 . ?
C20 H20C 0.98 . ?
C21 C22 1.372(10) . ?
C21 H21 0.95 . ?
C22 C23 1.384(10) . ?
C22 H22 0.95 . ?
C23 C24 1.398(8) . ?
C23 H23 0.95 . ?
C24 N1 1.319(8) . ?
C24 N4 1.403(7) . ?
C25 N5 1.350(7) . ?
C25 N4 1.386(7) . ?
C25 V1 2.224(6) . ?
C26 C27 1.329(8) . ?
C26 N5 1.404(7) . ?
C26 H26 0.95 . ?
C27 N4 1.389(8) . ?
C27 H27 0.95 . ?
C28 C29 1.380(8) . ?
C28 C33 1.401(8) . ?
C28 N5 1.443(7) . ?
C29 C30 1.408(8) . ?
C29 C37 1.510(8) . ?
C30 C31 1.368(8) . ?
C30 H30 0.95 . ?
C31 C32 1.376(8) . ?
C31 H31 0.95 . ?
C32 C33 1.389(8) . ?
C32 H32 0.95 . ?
C33 C34 1.512(8) . ?
C34 C35 1.520(9) . ?
C34 C36 1.528(11) . ?
C34 H34 1 . ?
C35 H35A 0.98 . ?
C35 H35B 0.98 . ?
C35 H35C 0.98 . ?
C36 H36A 0.98 . ?
C36 H36B 0.98 . ?
C36 H36C 0.98 . ?
C37 C39 1.517(9) . ?
C37 C38 1.523(9) . ?
C37 H37 1 . ?
C38 H38A 0.98 . ?
C38 H38B 0.98 . ?
C38 H38C 0.98 . ?
C39 H39A 0.98 . ?
C39 H39B 0.98 . ?
C39 H39C 0.98 . ?
Br1 V1 2.6142(11) . ?
Br2 V1 2.5997(11) . ?
N1 V1 2.103(5) . ?
O1 V1 2.162(4) . ?

loop_
_geom_torsion_atom_site_label_1
_geom_torsion_atom_site_label_2
_geom_torsion_atom_site_label_3
_geom_torsion_atom_site_label_4
_geom_torsion
_geom_torsion_site_symmetry_1
_geom_torsion_site_symmetry_2
_geom_torsion_site_symmetry_3
_geom_torsion_site_symmetry_4
_geom_torsion_publ_flag
O1 C1A C2A C3A -24(4) . . . . ?
C1A C2A C3A C4 18(4) . . . . ?
C2A C3A C4 O1 -5(2) . . . . ?
N3 C7 C8 N2 0.8(7) . . . . ?
C14 C9 C10 C11 -0.2(9) . . . . ?
N3 C9 C10 C11 176.1(5) . . . . ?
C14 C9 C10 C18 177.8(6) . . . . ?
N3 C9 C10 C18 -5.9(8) . . . . ?
C9 C10 C11 C12 0.0(9) . . . . ?
C18 C10 C11 C12 -178.1(6) . . . . ?
C10 C11 C12 C13 1.3(10) . . . . ?
C11 C12 C13 C14 -2.4(11) . . . . ?
C12 C13 C14 C9 2.1(10) . . . . ?
C12 C13 C14 C15 -176.0(7) . . . . ?
C10 C9 C14 C13 -0.7(9) . . . . ?
N3 C9 C14 C13 -177.0(6) . . . . ?
C10 C9 C14 C15 177.3(7) . . . . ?
N3 C9 C14 C15 1.1(10) . . . . ?
C13 C14 C15 C16A 97.6(10) . . . . ?
C9 C14 C15 C16A -80.4(9) . . . . ?
C13 C14 C15 C17 -27.5(11) . . . . ?
C9 C14 C15 C17 154.6(7) . . . . ?
C9 C10 C18 C19 -110.6(6) . . . . ?
C11 C10 C18 C19 67.4(7) . . . . ?
C9 C10 C18 C20 125.9(6) . . . . ?
C11 C10 C18 C20 -56.2(7) . . . . ?
N1 C5 C21 C22 -0.6(9) . . . . ?
N2 C5 C21 C22 177.5(6) . . . . ?
C5 C21 C22 C23 0.6(10) . . . . ?
C21 C22 C23 C24 -0.5(10) . . . . ?
C22 C23 C24 N1 0.5(9) . . . . ?
C22 C23 C24 N4 178.3(6) . . . . ?
N5 C26 C27 N4 -0.1(6) . . . . ?
C33 C28 C29 C30 -1.7(8) . . . . ?
N5 C28 C29 C30 -178.7(5) . . . . ?
C33 C28 C29 C37 177.1(5) . . . . ?
N5 C28 C29 C37 0.1(8) . . . . ?
C28 C29 C30 C31 -0.2(9) . . . . ?
C37 C29 C30 C31 -179.0(6) . . . . ?
C29 C30 C31 C32 1.6(9) . . . . ?
C30 C31 C32 C33 -1.2(9) . . . . ?
C31 C32 C33 C28 -0.6(8) . . . . ?
C31 C32 C33 C34 179.0(6) . . . . ?
C29 C28 C33 C32 2.1(8) . . . . ?
N5 C28 C33 C32 179.1(5) . . . . ?
C29 C28 C33 C34 -177.5(6) . . . . ?
N5 C28 C33 C34 -0.5(8) . . . . ?
C32 C33 C34 C35 31.2(9) . . . . ?
C28 C33 C34 C35 -149.3(6) . . . . ?
C32 C33 C34 C36 -92.8(7) . . . . ?
C28 C33 C34 C36 86.7(7) . . . . ?
C28 C29 C37 C39 133.8(6) . . . . ?
C30 C29 C37 C39 -47.5(8) . . . . ?
C28 C29 C37 C38 -102.7(7) . . . . ?
C30 C29 C37 C38 76.0(7) . . . . ?
C23 C24 N1 C5 -0.5(8) . . . . ?
N4 C24 N1 C5 -178.5(5) . . . . ?
C23 C24 N1 V1 176.5(4) . . . . ?
N4 C24 N1 V1 -1.4(6) . . . . ?
C21 C5 N1 C24 0.6(8) . . . . ?
N2 C5 N1 C24 -177.7(5) . . . . ?
C21 C5 N1 V1 -176.5(4) . . . . ?
N2 C5 N1 V1 5.2(6) . . . . ?
N3 C6 N2 C5 175.8(5) . . . . ?
V1 C6 N2 C5 -7.6(6) . . . . ?
N3 C6 N2 C8 -0.3(6) . . . . ?
V1 C6 N2 C8 176.2(4) . . . . ?
N1 C5 N2 C6 2.2(7) . . . . ?
C21 C5 N2 C6 -176.0(5) . . . . ?
N1 C5 N2 C8 177.7(5) . . . . ?
C21 C5 N2 C8 -0.6(9) . . . . ?
C7 C8 N2 C6 -0.3(7) . . . . ?
C7 C8 N2 C5 -176.1(6) . . . . ?
N2 C6 N3 C7 0.8(6) . . . . ?
V1 C6 N3 C7 -173.1(6) . . . . ?
N2 C6 N3 C9 -175.2(5) . . . . ?
V1 C6 N3 C9 10.8(11) . . . . ?
C8 C7 N3 C6 -1.1(7) . . . . ?
C8 C7 N3 C9 175.2(5) . . . . ?
C10 C9 N3 C6 104.6(7) . . . . ?
C14 C9 N3 C6 -79.0(8) . . . . ?
C10 C9 N3 C7 -71.1(7) . . . . ?
C14 C9 N3 C7 105.3(7) . . . . ?
N5 C25 N4 C27 -2.0(6) . . . . ?
V1 C25 N4 C27 170.4(4) . . . . ?
N5 C25 N4 C24 175.8(5) . . . . ?
V1 C25 N4 C24 -11.8(6) . . . . ?
C26 C27 N4 C25 1.4(7) . . . . ?
C26 C27 N4 C24 -176.3(5) . . . . ?
N1 C24 N4 C25 9.2(7) . . . . ?
C23 C24 N4 C25 -168.7(5) . . . . ?
N1 C24 N4 C27 -173.3(5) . . . . ?
C23 C24 N4 C27 8.7(9) . . . . ?
N4 C25 N5 C26 1.9(6) . . . . ?
V1 C25 N5 C26 -165.3(6) . . . . ?
N4 C25 N5 C28 -174.6(5) . . . . ?
V1 C25 N5 C28 18.2(10) . . . . ?
C27 C26 N5 C25 -1.2(7) . . . . ?
C27 C26 N5 C28 175.4(5) . . . . ?
C29 C28 N5 C25 -101.7(6) . . . . ?
C33 C28 N5 C25 81.1(7) . . . . ?
C29 C28 N5 C26 82.1(7) . . . . ?
C33 C28 N5 C26 -95.1(6) . . . . ?
C2A C1A O1 C4 22(2) . . . . ?
C2A C1A O1 V1 -174(2) . . . . ?
C3A C4 O1 C1A -11.0(8) . . . . ?
C3A C4 O1 V1 -174.5(5) . . . . ?
C24 N1 V1 C25 -3.6(4) . . . . ?
C5 N1 V1 C25 173.5(4) . . . . ?
C24 N1 V1 C6 175.9(5) . . . . ?
C5 N1 V1 C6 -7.0(4) . . . . ?
C24 N1 V1 Br2 -94.3(4) . . . . ?
C5 N1 V1 Br2 82.7(4) . . . . ?
C24 N1 V1 Br1 80.5(4) . . . . ?
C5 N1 V1 Br1 -102.5(4) . . . . ?
C1A O1 V1 C25 -43.7(5) . . . . ?
C4 O1 V1 C25 117.5(5) . . . . ?
C1A O1 V1 C6 136.0(5) . . . . ?
C4 O1 V1 C6 -62.8(5) . . . . ?
C1A O1 V1 Br2 46.6(4) . . . . ?
C4 O1 V1 Br2 -152.2(4) . . . . ?
C1A O1 V1 Br1 -128.2(4) . . . . ?
C4 O1 V1 Br1 33.0(4) . . . . ?
N5 C25 V1 N1 174.3(7) . . . . ?
N4 C25 V1 N1 7.7(3) . . . . ?
N5 C25 V1 O1 -7.3(7) . . . . ?
N4 C25 V1 O1 -173.9(3) . . . . ?
N5 C25 V1 C6 173.4(6) . . . . ?
N4 C25 V1 C6 6.7(6) . . . . ?
N5 C25 V1 Br2 -95.7(7) . . . . ?
N4 C25 V1 Br2 97.6(4) . . . . ?
N5 C25 V1 Br1 81.4(7) . . . . ?
N4 C25 V1 Br1 -85.2(4) . . . . ?
N3 C6 V1 N1 -179.0(8) . . . . ?
N2 C6 V1 N1 7.3(4) . . . . ?
N3 C6 V1 O1 2.6(8) . . . . ?
N2 C6 V1 O1 -171.1(4) . . . . ?
N3 C6 V1 C25 -178.0(6) . . . . ?
N2 C6 V1 C25 8.3(6) . . . . ?
N3 C6 V1 Br2 90.8(7) . . . . ?
N2 C6 V1 Br2 -82.9(4) . . . . ?
N3 C6 V1 Br1 -89.1(7) . . . . ?
N2 C6 V1 Br1 97.2(4) . . . . ?
